data_8104797
loop_
_publ_author_name
'Xia, Yi-Fan'
'Peng, Xiong-Xin'
'Zhong, Yu-Fei'
'Xiao, Wei'
'Hu, Chun-Yan'
'Yuan, Hou-Qun'

_publ_section_title
;
 Crystal structure of catena-poly[bis(4-(4-carboxyphenoxy)benzoato-\k 1
 O)-\m 2-(1,4-bis(1-imidazolyl)benzene-\k 2 N:N&#x2032;)cobalt(II)],
 C40H28N4O10Co
;
_journal_issue 3
_journal_name_full 'Zeitschrift f\"ur Kristallographie - New Crystal Structures'
_journal_page_first 671
_journal_page_last 673
_journal_paper_doi 10.1515/ncrs-2021-0033
_journal_volume 236
_journal_year 2021
_chemical_formula_sum 'C40 H28 Co N4 O10'
_chemical_formula_weight 783.59
_space_group_crystal_system monoclinic
_space_group_IT_number 15
_space_group_name_Hall '-C 2yc'
_space_group_name_H-M_alt 'C 1 2/c 1'
_atom_sites_solution_hydrogens mixed
_atom_sites_solution_primary heavy
_atom_sites_solution_secondary difmap
_cell_angle_alpha 90
_cell_angle_beta 114.727(8)
_cell_angle_gamma 90
_cell_formula_units_Z 4
_cell_length_a 29.686(3)
_cell_length_b 6.2315(4)
_cell_length_c 21.0994(15)
_cell_measurement_reflns_used 4073
_cell_measurement_temperature 293(2)
_cell_measurement_theta_max 28.1410
_cell_measurement_theta_min 4.0340
_cell_volume 3545.3(5)
_computing_cell_refinement 'CrysAlisPro 1.171.38.41 (Rigaku OD, 2015)'
_computing_data_collection 'CrysAlisPro 1.171.38.41 (Rigaku OD, 2015)'
_computing_data_reduction 'CrysAlisPro 1.171.38.41 (Rigaku OD, 2015)'
_computing_structure_refinement 'SHELXL-2018/3 (Sheldrick, 2018)'
_computing_structure_solution 'Bruker SHELXTL'
_diffrn_ambient_temperature 293(2)
_diffrn_measured_fraction_theta_full 0.998
_diffrn_measured_fraction_theta_max 0.998
_diffrn_measurement_device_type 'Xcalibur, Eos, Gemini'
_diffrn_measurement_method '\w scans'
_diffrn_radiation_type MoK\a
_diffrn_radiation_wavelength 0.71073
_diffrn_reflns_av_R_equivalents 0.0214
_diffrn_reflns_av_unetI/netI 0.0341
_diffrn_reflns_Laue_measured_fraction_full 0.998
_diffrn_reflns_Laue_measured_fraction_max 0.998
_diffrn_reflns_limit_h_max 36
_diffrn_reflns_limit_h_min -24
_diffrn_reflns_limit_k_max 7
_diffrn_reflns_limit_k_min -6
_diffrn_reflns_limit_l_max 26
_diffrn_reflns_limit_l_min -26
_diffrn_reflns_number 7898
_diffrn_reflns_point_group_measured_fraction_full 0.998
_diffrn_reflns_point_group_measured_fraction_max 0.998
_diffrn_reflns_theta_full 25.242
_diffrn_reflns_theta_max 25.999
_diffrn_reflns_theta_min 3.355
_diffrn_source 'fine-focus sealed X-ray tube'
_exptl_absorpt_coefficient_mu 0.552
_exptl_absorpt_correction_T_max 1.00000
_exptl_absorpt_correction_T_min 0.90764
_exptl_absorpt_correction_type multi-scan
_exptl_absorpt_process_details
;
CrysAlisPro 1.171.38.41 (Rigaku Oxford Diffraction, 2015)
Empirical absorption correction using spherical harmonics,
 implemented in SCALE3 ABSPACK scaling algorithm.
;
_exptl_crystal_colour Purple
_exptl_crystal_density_diffrn 1.468
_exptl_crystal_description Stick
_exptl_crystal_F_000 1612
_exptl_crystal_size_max 0.200
_exptl_crystal_size_mid 0.100
_exptl_crystal_size_min 0.100
_refine_diff_density_max 0.308
_refine_diff_density_min -0.262
_refine_diff_density_rms 0.046
_refine_ls_extinction_coef .
_refine_ls_extinction_method none
_refine_ls_goodness_of_fit_ref 1.049
_refine_ls_hydrogen_treatment mixed
_refine_ls_matrix_type full
_refine_ls_number_parameters 253
_refine_ls_number_reflns 3489
_refine_ls_number_restraints 0
_refine_ls_restrained_S_all 1.049
_refine_ls_R_factor_all 0.0477
_refine_ls_R_factor_gt 0.0386
_refine_ls_shift/su_max 0.001
_refine_ls_shift/su_mean 0.000
_refine_ls_structure_factor_coef Fsqd
_refine_ls_weighting_details 'w=1/[\s^2^(Fo^2^)+(0.0353P)^2^+2.5633P] where P=(Fo^2^+2Fc^2^)/3'
_refine_ls_weighting_scheme calc
_refine_ls_wR_factor_gt 0.0839
_refine_ls_wR_factor_ref 0.0897
_reflns_Friedel_coverage 0.000
_reflns_Friedel_fraction_full .
_reflns_Friedel_fraction_max .
_reflns_number_gt 2994
_reflns_number_total 3489
_reflns_threshold_expression 'I > 2\s(I)'
_cod_data_source_file suppl_j_ncrs-2021-0033_suppl.cif
_cod_data_source_block 2054400
_cod_original_sg_symbol_H-M 'C 2/c'
_cod_database_code 8104797
_shelx_space_group_comment
;
The symmetry employed for this shelxl refinement is uniquely defined
by the following loop, which should always be used as a source of
symmetry information in preference to the above space-group names.
They are only intended as comments.
;
_shelx_estimated_absorpt_t_min 0.898
_shelx_estimated_absorpt_t_max 0.947

loop_
_space_group_symop_operation_xyz
'x, y, z'
'-x, y, -z+1/2'
'x+1/2, y+1/2, z'
'-x+1/2, y+1/2, -z+1/2'
'-x, -y, -z'
'x, -y, z-1/2'
'-x+1/2, -y+1/2, -z'
'x+1/2, -y+1/2, z-1/2'

loop_
_atom_site_label
_atom_site_type_symbol
_atom_site_fract_x
_atom_site_fract_y
_atom_site_fract_z
_atom_site_U_iso_or_equiv
_atom_site_adp_type
_atom_site_occupancy
_atom_site_site_symmetry_order
_atom_site_calc_flag
_atom_site_refinement_flags_posn
_atom_site_refinement_flags_adp
_atom_site_refinement_flags_occupancy
_atom_site_disorder_assembly
_atom_site_disorder_group
Co1 Co 1.000000 0.31747(5) 0.750000 0.02879(12) Uani 1 2 d S T P . .
O1 O 0.94572(5) 0.1108(2) 0.73056(8) 0.0411(4) Uani 1 1 d . . . . .
C1 C 0.90568(7) 0.2050(3) 0.72175(10) 0.0331(5) Uani 1 1 d . . . . .
O2 O 0.90511(5) 0.3911(2) 0.74202(8) 0.0471(4) Uani 1 1 d . . . . .
C2 C 0.85839(7) 0.0875(3) 0.68053(11) 0.0340(5) Uani 1 1 d . . . . .
C3 C 0.85939(8) -0.1174(3) 0.65615(11) 0.0418(5) Uani 1 1 d . . . . .
H1 H 0.889623 -0.185350 0.667089 0.050 Uiso 1 1 calc R U . . .
C4 C 0.81568(9) -0.2220(4) 0.61558(12) 0.0501(6) Uani 1 1 d . . . . .
H2 H 0.816288 -0.360238 0.599368 0.060 Uiso 1 1 calc R U . . .
C5 C 0.77149(9) -0.1191(4) 0.59959(12) 0.0497(6) Uani 1 1 d . . . . .
C6 C 0.76957(9) 0.0833(4) 0.62290(14) 0.0565(7) Uani 1 1 d . . . . .
H3 H 0.739226 0.150801 0.611454 0.068 Uiso 1 1 calc R U . . .
C7 C 0.81320(8) 0.1863(4) 0.66363(13) 0.0481(6) Uani 1 1 d . . . . .
H4 H 0.812207 0.324050 0.679935 0.058 Uiso 1 1 calc R U . . .
O3 O 0.72725(6) -0.2174(3) 0.55523(8) 0.0663(6) Uani 1 1 d . . . . .
C8 C 0.70533(8) -0.3596(4) 0.58337(12) 0.0431(5) Uani 1 1 d . . . . .
C9 C 0.66462(8) -0.4674(4) 0.53539(12) 0.0502(6) Uani 1 1 d . . . . .
H5 H 0.653892 -0.441923 0.487865 0.060 Uiso 1 1 calc R U . . .
C10 C 0.64037(8) -0.6119(4) 0.55876(12) 0.0481(6) Uani 1 1 d . . . . .
H6 H 0.612702 -0.683077 0.526651 0.058 Uiso 1 1 calc R U . . .
C11 C 0.65604(7) -0.6544(3) 0.62891(11) 0.0364(5) Uani 1 1 d . . . . .
C12 C 0.69618(8) -0.5421(4) 0.67582(11) 0.0450(6) Uani 1 1 d . . . . .
H7 H 0.706570 -0.565477 0.723396 0.054 Uiso 1 1 calc R U . . .
C13 C 0.72109(9) -0.3961(4) 0.65333(12) 0.0495(6) Uani 1 1 d . . . . .
H8 H 0.748401 -0.322786 0.685413 0.059 Uiso 1 1 calc R U . . .
C14 C 0.62991(8) -0.8193(3) 0.65085(12) 0.0412(5) Uani 1 1 d . . . . .
O4 O 0.59329(7) -0.9093(3) 0.61097(9) 0.0752(6) Uani 1 1 d . . . . .
O5 O 0.64977(7) -0.8593(3) 0.71782(9) 0.0588(5) Uani 1 1 d . . . . .
H14 H 0.6295(12) -0.955(5) 0.7291(17) 0.100(11) Uiso 1 1 d . . . . .
N1 N 1.02428(6) 0.4870(3) 0.83929(8) 0.0344(4) Uani 1 1 d . . . . .
C15 C 1.00141(8) 0.6385(3) 0.85747(11) 0.0393(5) Uani 1 1 d . . . . .
H9 H 0.971148 0.697736 0.827790 0.047 Uiso 1 1 calc R U . . .
N2 N 1.02700(6) 0.6974(3) 0.92413(9) 0.0381(4) Uani 1 1 d . . . . .
C16 C 1.06920(9) 0.5743(4) 0.95001(12) 0.0480(6) Uani 1 1 d . . . . .
H10 H 1.094304 0.578616 0.994979 0.058 Uiso 1 1 calc R U . . .
C17 C 1.06715(8) 0.4469(4) 0.89792(11) 0.0446(5) Uani 1 1 d . . . . .
H11 H 1.091081 0.346323 0.900831 0.053 Uiso 1 1 calc R U . . .
C18 C 1.01303(8) 0.8523(3) 0.96262(11) 0.0393(5) Uani 1 1 d . . . . .
C19 C 1.02476(9) 0.8157(3) 1.03218(12) 0.0464(6) Uani 1 1 d . . . . .
H12 H 1.041509 0.691304 1.053651 0.056 Uiso 1 1 calc R U . . .
C20 C 0.98843(8) 1.0357(3) 0.93023(11) 0.0455(6) Uani 1 1 d . . . . .
H13 H 0.980742 1.059352 0.883309 0.055 Uiso 1 1 calc R U . . .

loop_
_atom_site_aniso_label
_atom_site_aniso_U_11
_atom_site_aniso_U_22
_atom_site_aniso_U_33
_atom_site_aniso_U_23
_atom_site_aniso_U_13
_atom_site_aniso_U_12
Co1 0.0321(2) 0.0291(2) 0.0244(2) 0.000 0.01104(16) 0.000
O1 0.0311(7) 0.0401(8) 0.0516(10) 0.0004(7) 0.0168(7) -0.0013(6)
C1 0.0337(11) 0.0382(11) 0.0299(11) 0.0029(9) 0.0156(9) -0.0035(9)
O2 0.0401(8) 0.0458(9) 0.0544(10) -0.0152(8) 0.0188(8) -0.0055(7)
C2 0.0337(10) 0.0398(11) 0.0316(11) 0.0031(9) 0.0167(9) -0.0062(9)
C3 0.0430(12) 0.0429(12) 0.0376(13) 0.0020(10) 0.0151(10) -0.0043(10)
C4 0.0626(16) 0.0441(13) 0.0410(14) -0.0032(11) 0.0192(12) -0.0155(12)
C5 0.0473(14) 0.0654(16) 0.0324(12) 0.0016(11) 0.0128(11) -0.0284(12)
C6 0.0331(12) 0.0725(17) 0.0610(17) -0.0035(14) 0.0167(12) -0.0073(12)
C7 0.0361(12) 0.0496(13) 0.0587(16) -0.0081(12) 0.0200(11) -0.0058(10)
O3 0.0582(11) 0.0943(13) 0.0349(9) 0.0051(9) 0.0080(8) -0.0455(10)
C8 0.0384(12) 0.0538(13) 0.0332(12) 0.0015(10) 0.0112(10) -0.0152(10)
C9 0.0446(13) 0.0697(16) 0.0268(12) 0.0034(11) 0.0056(10) -0.0216(12)
C10 0.0395(12) 0.0651(15) 0.0311(12) -0.0017(11) 0.0063(10) -0.0211(11)
C11 0.0304(10) 0.0472(12) 0.0303(11) -0.0021(9) 0.0115(9) -0.0076(9)
C12 0.0489(13) 0.0571(14) 0.0257(11) -0.0034(10) 0.0122(10) -0.0156(11)
C13 0.0465(13) 0.0630(15) 0.0303(12) -0.0065(11) 0.0073(10) -0.0266(12)
C14 0.0399(12) 0.0503(13) 0.0336(12) -0.0022(10) 0.0157(10) -0.0082(10)
O4 0.0700(12) 0.1034(15) 0.0419(10) -0.0042(10) 0.0135(9) -0.0553(11)
O5 0.0599(11) 0.0760(12) 0.0345(9) 0.0077(9) 0.0137(8) -0.0266(9)
N1 0.0362(9) 0.0388(9) 0.0269(9) -0.0038(7) 0.0119(8) 0.0017(8)
C15 0.0380(11) 0.0454(12) 0.0302(12) -0.0074(10) 0.0100(10) 0.0031(10)
N2 0.0446(10) 0.0387(10) 0.0282(9) -0.0064(8) 0.0125(8) 0.0032(8)
C16 0.0508(14) 0.0542(14) 0.0289(12) -0.0056(11) 0.0068(10) 0.0099(11)
C17 0.0478(13) 0.0499(13) 0.0312(12) -0.0028(10) 0.0117(10) 0.0126(11)
C18 0.0488(13) 0.0371(11) 0.0312(11) -0.0077(9) 0.0160(10) -0.0002(10)
C19 0.0640(15) 0.0386(12) 0.0342(12) -0.0002(10) 0.0181(11) 0.0098(11)
C20 0.0638(15) 0.0436(13) 0.0278(11) -0.0018(10) 0.0179(11) 0.0068(11)

loop_
_atom_type_symbol
_atom_type_description
_atom_type_scat_dispersion_real
_atom_type_scat_dispersion_imag
_atom_type_scat_source
C C 0.0033 0.0016 'International Tables Vol C Tables 4.2.6.8 and 6.1.1.4'
H H 0.0000 0.0000 'International Tables Vol C Tables 4.2.6.8 and 6.1.1.4'
N N 0.0061 0.0033 'International Tables Vol C Tables 4.2.6.8 and 6.1.1.4'
O O 0.0106 0.0060 'International Tables Vol C Tables 4.2.6.8 and 6.1.1.4'
Co Co 0.3494 0.9721 'International Tables Vol C Tables 4.2.6.8 and 6.1.1.4'

loop_
_geom_angle_atom_site_label_1
_geom_angle_atom_site_label_2
_geom_angle_atom_site_label_3
_geom_angle
_geom_angle_site_symmetry_1
_geom_angle_site_symmetry_3
O1 Co1 O1 98.23(8) . 2_756
O1 Co1 N1 118.70(7) . .
O1 Co1 N1 101.95(6) 2_756 .
O1 Co1 N1 101.94(6) . 2_756
O1 Co1 N1 118.70(7) 2_756 2_756
N1 Co1 N1 116.67(10) . 2_756
C1 O1 Co1 111.32(12) . .
O2 C1 O1 122.02(18) . .
O2 C1 C2 120.91(18) . .
O1 C1 C2 116.90(18) . .
C7 C2 C3 119.1(2) . .
C7 C2 C1 120.36(19) . .
C3 C2 C1 120.49(19) . .
C2 C3 C4 120.4(2) . .
C2 C3 H1 119.8 . .
C4 C3 H1 119.8 . .
C5 C4 C3 119.1(2) . .
C5 C4 H2 120.5 . .
C3 C4 H2 120.5 . .
C6 C5 C4 121.6(2) . .
C6 C5 O3 118.6(2) . .
C4 C5 O3 119.7(2) . .
C5 C6 C7 119.1(2) . .
C5 C6 H3 120.5 . .
C7 C6 H3 120.5 . .
C6 C7 C2 120.8(2) . .
C6 C7 H4 119.6 . .
C2 C7 H4 119.6 . .
C8 O3 C5 118.45(17) . .
C13 C8 O3 124.31(19) . .
C13 C8 C9 120.6(2) . .
O3 C8 C9 115.1(2) . .
C10 C9 C8 119.1(2) . .
C10 C9 H5 120.4 . .
C8 C9 H5 120.4 . .
C9 C10 C11 121.4(2) . .
C9 C10 H6 119.3 . .
C11 C10 H6 119.3 . .
C10 C11 C12 118.38(19) . .
C10 C11 C14 119.04(19) . .
C12 C11 C14 122.6(2) . .
C13 C12 C11 121.0(2) . .
C13 C12 H7 119.5 . .
C11 C12 H7 119.5 . .
C8 C13 C12 119.4(2) . .
C8 C13 H8 120.3 . .
C12 C13 H8 120.3 . .
O4 C14 O5 122.4(2) . .
O4 C14 C11 123.2(2) . .
O5 C14 C11 114.44(19) . .
C14 O5 H14 110.2(19) . .
C15 N1 C17 105.37(17) . .
C15 N1 Co1 128.73(14) . .
C17 N1 Co1 125.50(14) . .
N1 C15 N2 111.65(18) . .
N1 C15 H9 124.2 . .
N2 C15 H9 124.2 . .
C15 N2 C16 106.66(17) . .
C15 N2 C18 127.53(18) . .
C16 N2 C18 125.78(18) . .
C17 C16 N2 106.55(19) . .
C17 C16 H10 126.7 . .
N2 C16 H10 126.7 . .
C16 C17 N1 109.78(19) . .
C16 C17 H11 125.1 . .
N1 C17 H11 125.1 . .
C20 C18 C19 120.8(2) . .
C20 C18 N2 119.92(19) . .
C19 C18 N2 119.28(19) . .
C18 C19 C20 119.7(2) . 5_777
C18 C19 H12 120.1 . .
C20 C19 H12 120.1 5_777 .
C18 C20 C19 119.5(2) . 5_777
C18 C20 H13 120.3 . .
C19 C20 H13 120.3 5_777 .

loop_
_geom_bond_atom_site_label_1
_geom_bond_atom_site_label_2
_geom_bond_distance
_geom_bond_site_symmetry_2
Co1 O1 1.9672(14) .
Co1 O1 1.9672(14) 2_756
Co1 N1 2.0121(16) .
Co1 N1 2.0121(16) 2_756
O1 C1 1.268(2) .
C1 O2 1.238(2) .
C1 C2 1.497(3) .
C2 C7 1.380(3) .
C2 C3 1.381(3) .
C3 C4 1.383(3) .
C3 H1 0.9300 .
C4 C5 1.370(3) .
C4 H2 0.9300 .
C5 C6 1.363(4) .
C5 O3 1.395(3) .
C6 C7 1.377(3) .
C6 H3 0.9300 .
C7 H4 0.9300 .
O3 C8 1.373(3) .
C8 C13 1.368(3) .
C8 C9 1.383(3) .
C9 C10 1.367(3) .
C9 H5 0.9300 .
C10 C11 1.379(3) .
C10 H6 0.9300 .
C11 C12 1.379(3) .
C11 C14 1.474(3) .
C12 C13 1.376(3) .
C12 H7 0.9300 .
C13 H8 0.9300 .
C14 O4 1.200(3) .
C14 O5 1.308(3) .
O5 H14 0.95(3) .
N1 C15 1.311(3) .
N1 C17 1.377(3) .
C15 N2 1.340(3) .
C15 H9 0.9300 .
N2 C16 1.373(3) .
N2 C18 1.430(3) .
C16 C17 1.336(3) .
C16 H10 0.9300 .
C17 H11 0.9300 .
C18 C20 1.375(3) .
C18 C19 1.378(3) .
C19 C20 1.378(3) 5_777
C19 H12 0.9300 .
C20 H13 0.9300 .

loop_
_geom_hbond_atom_site_label_D
_geom_hbond_atom_site_label_H
_geom_hbond_atom_site_label_A
_geom_hbond_distance_DH
_geom_hbond_distance_HA
_geom_hbond_distance_DA
_geom_hbond_angle_DHA
_geom_hbond_site_symmetry_A
_geom_hbond_publ_flag
O5 H14 O2 0.95(3) 1.69(3) 2.636(2) 173(3) 4_636 yes
C19 H12 O4 0.93 2.31 3.238(3) 171.9 8_546 yes

loop_
_geom_torsion_atom_site_label_1
_geom_torsion_atom_site_label_2
_geom_torsion_atom_site_label_3
_geom_torsion_atom_site_label_4
_geom_torsion
_geom_torsion_site_symmetry_1
_geom_torsion_site_symmetry_2
_geom_torsion_site_symmetry_3
_geom_torsion_site_symmetry_4
Co1 O1 C1 O2 -18.4(2) . . . .
Co1 O1 C1 C2 156.86(14) . . . .
O2 C1 C2 C7 0.8(3) . . . .
O1 C1 C2 C7 -174.5(2) . . . .
O2 C1 C2 C3 177.8(2) . . . .
O1 C1 C2 C3 2.5(3) . . . .
C7 C2 C3 C4 -0.2(3) . . . .
C1 C2 C3 C4 -177.2(2) . . . .
C2 C3 C4 C5 0.4(3) . . . .
C3 C4 C5 C6 -0.2(4) . . . .
C3 C4 C5 O3 176.1(2) . . . .
C4 C5 C6 C7 -0.1(4) . . . .
O3 C5 C6 C7 -176.5(2) . . . .
C5 C6 C7 C2 0.3(4) . . . .
C3 C2 C7 C6 -0.2(4) . . . .
C1 C2 C7 C6 176.9(2) . . . .
C6 C5 O3 C8 -98.5(3) . . . .
C4 C5 O3 C8 85.0(3) . . . .
C5 O3 C8 C13 7.0(4) . . . .
C5 O3 C8 C9 -173.4(2) . . . .
C13 C8 C9 C10 -0.3(4) . . . .
O3 C8 C9 C10 -179.8(2) . . . .
C8 C9 C10 C11 -0.9(4) . . . .
C9 C10 C11 C12 2.1(4) . . . .
C9 C10 C11 C14 -177.1(2) . . . .
C10 C11 C12 C13 -2.1(4) . . . .
C14 C11 C12 C13 177.1(2) . . . .
O3 C8 C13 C12 179.8(2) . . . .
C9 C8 C13 C12 0.3(4) . . . .
C11 C12 C13 C8 0.9(4) . . . .
C10 C11 C14 O4 -5.2(4) . . . .
C12 C11 C14 O4 175.6(2) . . . .
C10 C11 C14 O5 175.1(2) . . . .
C12 C11 C14 O5 -4.0(3) . . . .
C17 N1 C15 N2 -0.1(2) . . . .
Co1 N1 C15 N2 172.85(14) . . . .
N1 C15 N2 C16 0.1(3) . . . .
N1 C15 N2 C18 -177.91(19) . . . .
C15 N2 C16 C17 0.0(3) . . . .
C18 N2 C16 C17 178.0(2) . . . .
N2 C16 C17 N1 0.0(3) . . . .
C15 N1 C17 C16 0.1(3) . . . .
Co1 N1 C17 C16 -173.16(16) . . . .
C15 N2 C18 C20 -37.2(3) . . . .
C16 N2 C18 C20 145.2(2) . . . .
C15 N2 C18 C19 143.2(2) . . . .
C16 N2 C18 C19 -34.4(3) . . . .
C20 C18 C19 C20 0.2(4) . . . 5_777
N2 C18 C19 C20 179.8(2) . . . 5_777
C19 C18 C20 C19 -0.2(4) . . . 5_777
N2 C18 C20 C19 -179.8(2) . . . 5_777
